data_4334178
loop_
_publ_author_name
'Daniel Rosario-Amorin'
'Sabrina Ouizem'
'Diane A. Dickie'
'Yufeng Wen'
'Robert T. Paine'
'Jian Gao'
'John K. Grey'
'Ana de Bettencourt-Dias'
'Benjamin P. Hay'
'Laetitia H. Delmau'

_publ_section_title
;
 Synthesis, Lanthanide Coordination Chemistry, and Liquid-Liquid
 Extraction Performance of CMPO-Decorated Pyridine and Pyridine N-Oxide
 Platforms
;
_journal_name_full 'Inorganic Chemistry'
_journal_page_first 3063
_journal_page_last 3083
_journal_paper_doi 10.1021/ic3025342
_journal_volume 52
_journal_year 2013
_chemical_formula_sum 'C44 H51 N6 O15 P2 Yb'
_chemical_formula_weight 1138.89
_space_group_IT_number 14
_symmetry_cell_setting monoclinic
_symmetry_space_group_name_Hall '-P 2ybc'
_symmetry_space_group_name_H-M 'P 1 21/c 1'
_atom_sites_solution_hydrogens geom
_atom_sites_solution_primary direct
_atom_sites_solution_secondary difmap
_audit_creation_method SHELXL-97
_cell_angle_alpha 90.00
_cell_angle_beta 111.740(2)
_cell_angle_gamma 90.00
_cell_formula_units_Z 4
_cell_length_a 14.1380(5)
_cell_length_b 20.7271(8)
_cell_length_c 17.7125(7)
_cell_measurement_reflns_used 9018
_cell_measurement_temperature 173(2)
_cell_measurement_theta_max 28.46
_cell_measurement_theta_min 2.50
_cell_volume 4821.3(3)
_computing_cell_refinement 'Bruker SAINT'
_computing_data_collection 'Bruker APEX2'
_computing_data_reduction 'Bruker SAINT'
_computing_molecular_graphics 'Bruker SHELXTL'
_computing_publication_material 'Bruker SHELXTL'
_computing_structure_refinement 'SHELXL-97 (Sheldrick, 2008)'
_computing_structure_solution 'SHELXS-97 (Sheldrick, 2008)'
_diffrn_ambient_temperature 173(2)
_diffrn_measured_fraction_theta_full 0.993
_diffrn_measured_fraction_theta_max 0.993
_diffrn_measurement_device_type 'Bruker APEX-II CCD'
_diffrn_measurement_method '\f and \w scans'
_diffrn_radiation_monochromator graphite
_diffrn_radiation_source 'fine-focus sealed tube'
_diffrn_radiation_type MoK\a
_diffrn_radiation_wavelength 0.71073
_diffrn_reflns_av_R_equivalents 0.0221
_diffrn_reflns_av_sigmaI/netI 0.0155
_diffrn_reflns_limit_h_max 18
_diffrn_reflns_limit_h_min -18
_diffrn_reflns_limit_k_max 27
_diffrn_reflns_limit_k_min -27
_diffrn_reflns_limit_l_max 23
_diffrn_reflns_limit_l_min -23
_diffrn_reflns_number 69792
_diffrn_reflns_theta_full 28.53
_diffrn_reflns_theta_max 28.53
_diffrn_reflns_theta_min 1.84
_exptl_absorpt_coefficient_mu 2.079
_exptl_absorpt_correction_T_max 0.6531
_exptl_absorpt_correction_T_min 0.4371
_exptl_absorpt_correction_type multi-scan
_exptl_absorpt_process_details 'Bruker, SADABS'
_exptl_crystal_colour colourless
_exptl_crystal_density_diffrn 1.569
_exptl_crystal_description block
_exptl_crystal_F_000 2308
_exptl_crystal_size_max 0.48
_exptl_crystal_size_mid 0.42
_exptl_crystal_size_min 0.22
_refine_diff_density_max 0.466
_refine_diff_density_min -0.309
_refine_diff_density_rms 0.058
_refine_ls_extinction_method none
_refine_ls_goodness_of_fit_ref 1.028
_refine_ls_hydrogen_treatment constr
_refine_ls_matrix_type full
_refine_ls_number_parameters 619
_refine_ls_number_reflns 12150
_refine_ls_number_restraints 0
_refine_ls_restrained_S_all 1.028
_refine_ls_R_factor_all 0.0222
_refine_ls_R_factor_gt 0.0170
_refine_ls_shift/su_max 0.007
_refine_ls_shift/su_mean 0.000
_refine_ls_structure_factor_coef Fsqd
_refine_ls_weighting_details 'calc w=1/[\s^2^(Fo^2^)+(0.0179P)^2^+2.7833P] where P=(Fo^2^+2Fc^2^)/3'
_refine_ls_weighting_scheme calc
_refine_ls_wR_factor_gt 0.0389
_refine_ls_wR_factor_ref 0.0411
_reflns_number_gt 10788
_reflns_number_total 12150
_reflns_threshold_expression >2sigma(I)
_cod_data_source_file ic3025342_si_001_13.cif
_cod_data_source_block rprd321b_0m_[Yb(9R,S)(NO3)3]Me2CO
_cod_depositor_comments
;
The following automatic conversions were performed:

data name '_iucr_refine_instruction_details' was replaced with
'_iucr_refine_instructions_details' as specified in the replacement
file 'data/replacement-values/replacement_tags.lst'.

Automatic conversion script
Id: cif_correct_tags 9268 2022-04-12 08:56:07Z antanas 
;
_cod_database_code 4334178

loop_
_symmetry_equiv_pos_as_xyz
'x, y, z'
'-x, y+1/2, -z+1/2'
'-x, -y, -z'
'x, -y-1/2, z-1/2'

loop_
_atom_site_label
_atom_site_type_symbol
_atom_site_fract_x
_atom_site_fract_y
_atom_site_fract_z
_atom_site_U_iso_or_equiv
_atom_site_adp_type
_atom_site_occupancy
_atom_site_symmetry_multiplicity
_atom_site_calc_flag
_atom_site_refinement_flags
Yb1 Yb 0.343456(4) 0.537320(3) 0.222751(4) 0.01468(2) Uani 1 1 d .
P1 P 0.11798(3) 0.56090(2) 0.27040(2) 0.01705(7) Uani 1 1 d .
P2 P 0.29333(3) 0.382563(19) 0.12802(2) 0.01751(8) Uani 1 1 d .
O1 O 0.32971(8) 0.45841(5) 0.30964(6) 0.0169(2) Uani 1 1 d .
O2 O 0.18548(8) 0.56082(6) 0.22142(6) 0.0194(2) Uani 1 1 d .
O3 O 0.27595(8) 0.45348(5) 0.13772(6) 0.0195(2) Uani 1 1 d .
O4 O 0.05939(9) 0.52311(6) 0.41988(7) 0.0279(3) Uani 1 1 d .
O5 O 0.30087(11) 0.24181(6) 0.16742(8) 0.0346(3) Uani 1 1 d .
O6 O 0.50054(9) 0.59050(6) 0.31474(7) 0.0300(3) Uani 1 1 d .
O7 O 0.37036(9) 0.59279(6) 0.34873(7) 0.0275(3) Uani 1 1 d .
O8 O 0.50674(10) 0.64599(7) 0.42071(9) 0.0407(3) Uani 1 1 d .
O9 O 0.48873(9) 0.46591(6) 0.25117(7) 0.0246(2) Uani 1 1 d .
O10 O 0.46653(9) 0.53956(6) 0.16020(7) 0.0247(2) Uani 1 1 d .
O11 O 0.60489(11) 0.48186(8) 0.19959(11) 0.0482(4) Uani 1 1 d .
O12 O 0.26125(9) 0.58375(6) 0.09119(7) 0.0251(2) Uani 1 1 d .
O13 O 0.33465(9) 0.65047(6) 0.18824(7) 0.0275(3) Uani 1 1 d .
O14 O 0.25691(11) 0.68635(7) 0.06487(9) 0.0434(4) Uani 1 1 d .
O15 O -0.10324(14) 0.35087(11) 0.33696(14) 0.0753(6) Uani 1 1 d .
N1 N 0.24857(9) 0.42114(6) 0.29676(7) 0.0158(2) Uani 1 1 d .
N2 N 0.21643(10) 0.48814(7) 0.50095(8) 0.0246(3) Uani 1 1 d .
N3 N 0.38742(11) 0.24506(7) 0.30336(9) 0.0255(3) Uani 1 1 d .
N4 N 0.46127(10) 0.61120(7) 0.36338(8) 0.0236(3) Uani 1 1 d .
N5 N 0.52345(10) 0.49532(7) 0.20374(9) 0.0259(3) Uani 1 1 d .
N6 N 0.28319(10) 0.64174(7) 0.11305(9) 0.0249(3) Uani 1 1 d .
C1 C 0.24289(11) 0.36296(7) 0.25942(9) 0.0176(3) Uani 1 1 d .
C2 C 0.16126(12) 0.32236(8) 0.25058(10) 0.0230(3) Uani 1 1 d .
H2 H 0.1558 0.2822 0.2235 0.028 Uiso 1 1 calc R
C3 C 0.08799(12) 0.33990(8) 0.28090(10) 0.0245(3) Uani 1 1 d .
H3 H 0.0331 0.3117 0.2760 0.029 Uiso 1 1 calc R
C4 C 0.09566(12) 0.39898(8) 0.31827(10) 0.0216(3) Uani 1 1 d .
H4 H 0.0458 0.4115 0.3395 0.026 Uiso 1 1 calc R
C5 C 0.17541(11) 0.44038(8) 0.32524(9) 0.0177(3) Uani 1 1 d .
C6 C 0.18314(11) 0.50780(7) 0.35831(9) 0.0174(3) Uani 1 1 d .
H6 H 0.2569 0.5199 0.3801 0.021 Uiso 1 1 calc R
C7 C 0.14716(12) 0.50828(8) 0.42984(9) 0.0205(3) Uani 1 1 d .
C8 C 0.32322(13) 0.47166(9) 0.51535(10) 0.0289(4) Uani 1 1 d .
H8A H 0.3273 0.4543 0.4646 0.035 Uiso 1 1 calc R
H8B H 0.3464 0.4375 0.5573 0.035 Uiso 1 1 calc R
C9 C 0.39334(15) 0.52937(11) 0.54288(12) 0.0394(5) Uani 1 1 d .
H9A H 0.3738 0.5621 0.4999 0.059 Uiso 1 1 calc R
H9B H 0.4637 0.5158 0.5544 0.059 Uiso 1 1 calc R
H9C H 0.3879 0.5476 0.5922 0.059 Uiso 1 1 calc R
C10 C 0.18435(16) 0.47775(11) 0.57014(11) 0.0368(5) Uani 1 1 d .
H10A H 0.1226 0.5036 0.5624 0.044 Uiso 1 1 calc R
H10B H 0.2389 0.4925 0.6208 0.044 Uiso 1 1 calc R
C11 C 0.1621(2) 0.40719(13) 0.57801(18) 0.0632(8) Uani 1 1 d .
H11A H 0.1045 0.3935 0.5297 0.095 Uiso 1 1 calc R
H11B H 0.1452 0.4010 0.6264 0.095 Uiso 1 1 calc R
H11C H 0.2222 0.3814 0.5830 0.095 Uiso 1 1 calc R
C12 C -0.00456(11) 0.52843(8) 0.20894(10) 0.0209(3) Uani 1 1 d .
C13 C -0.07911(12) 0.50910(9) 0.23842(11) 0.0282(4) Uani 1 1 d .
H13 H -0.0682 0.5143 0.2943 0.034 Uiso 1 1 calc R
C14 C -0.16908(13) 0.48226(10) 0.18571(13) 0.0353(4) Uani 1 1 d .
H14 H -0.2196 0.4688 0.2058 0.042 Uiso 1 1 calc R
C15 C -0.18601(14) 0.47490(10) 0.10426(13) 0.0377(5) Uani 1 1 d .
H15 H -0.2477 0.4561 0.0687 0.045 Uiso 1 1 calc R
C16 C -0.11355(15) 0.49476(10) 0.07429(12) 0.0364(4) Uani 1 1 d .
H16 H -0.1260 0.4904 0.0180 0.044 Uiso 1 1 calc R
C17 C -0.02241(13) 0.52110(9) 0.12647(10) 0.0276(4) Uani 1 1 d .
H17 H 0.0279 0.5342 0.1059 0.033 Uiso 1 1 calc R
C18 C 0.10632(12) 0.63950(8) 0.30810(10) 0.0217(3) Uani 1 1 d .
C19 C 0.18038(15) 0.68544(10) 0.31522(15) 0.0405(5) Uani 1 1 d .
H19 H 0.2338 0.6762 0.2964 0.049 Uiso 1 1 calc R
C20 C 0.17633(17) 0.74496(11) 0.34986(17) 0.0526(6) Uani 1 1 d .
H20 H 0.2273 0.7763 0.3549 0.063 Uiso 1 1 calc R
C21 C 0.09903(16) 0.75894(10) 0.37700(13) 0.0425(5) Uani 1 1 d .
H21 H 0.0977 0.7994 0.4018 0.051 Uiso 1 1 calc R
C22 C 0.02384(16) 0.71418(10) 0.36817(12) 0.0377(5) Uani 1 1 d .
H22 H -0.0301 0.7241 0.3860 0.045 Uiso 1 1 calc R
C23 C 0.02662(14) 0.65490(9) 0.33340(12) 0.0322(4) Uani 1 1 d .
H23 H -0.0261 0.6244 0.3267 0.039 Uiso 1 1 calc R
C24 C 0.32647(12) 0.34595(7) 0.22968(9) 0.0182(3) Uani 1 1 d .
H24 H 0.3916 0.3654 0.2673 0.022 Uiso 1 1 calc R
C25 C 0.33843(12) 0.27246(8) 0.23092(10) 0.0230(3) Uani 1 1 d .
C26 C 0.39446(16) 0.17401(9) 0.30674(13) 0.0366(4) Uani 1 1 d .
H26A H 0.4569 0.1610 0.3525 0.044 Uiso 1 1 calc R
H26B H 0.3994 0.1576 0.2558 0.044 Uiso 1 1 calc R
C27 C 0.30253(19) 0.14434(11) 0.31775(16) 0.0525(6) Uani 1 1 d .
H27A H 0.2978 0.1603 0.3683 0.079 Uiso 1 1 calc R
H27B H 0.3095 0.0973 0.3203 0.079 Uiso 1 1 calc R
H27C H 0.2408 0.1563 0.2718 0.079 Uiso 1 1 calc R
C28 C 0.42996(13) 0.27954(9) 0.38109(10) 0.0280(4) Uani 1 1 d .
H28A H 0.4211 0.2527 0.4242 0.034 Uiso 1 1 calc R
H28B H 0.3915 0.3201 0.3773 0.034 Uiso 1 1 calc R
C29 C 0.54164(16) 0.29538(11) 0.40481(14) 0.0447(5) Uani 1 1 d .
H29A H 0.5797 0.2558 0.4053 0.067 Uiso 1 1 calc R
H29B H 0.5675 0.3149 0.4591 0.067 Uiso 1 1 calc R
H29C H 0.5502 0.3258 0.3654 0.067 Uiso 1 1 calc R
C30 C 0.17757(12) 0.34891(8) 0.05664(10) 0.0230(3) Uani 1 1 d .
C31 C 0.08581(13) 0.37680(9) 0.05162(10) 0.0264(3) Uani 1 1 d .
H31 H 0.0856 0.4114 0.0868 0.032 Uiso 1 1 calc R
C32 C -0.00539(14) 0.35398(10) -0.00485(12) 0.0353(4) Uani 1 1 d .
H32 H -0.0680 0.3729 -0.0082 0.042 Uiso 1 1 calc R
C33 C -0.00514(16) 0.30416(12) -0.05576(13) 0.0457(5) Uani 1 1 d .
H33 H -0.0675 0.2891 -0.0949 0.055 Uiso 1 1 calc R
C34 C 0.08527(18) 0.27591(13) -0.05020(14) 0.0527(6) Uani 1 1 d .
H34 H 0.0847 0.2408 -0.0849 0.063 Uiso 1 1 calc R
C35 C 0.17753(16) 0.29813(11) 0.00559(12) 0.0390(5) Uani 1 1 d .
H35 H 0.2398 0.2788 0.0087 0.047 Uiso 1 1 calc R
C36 C 0.39531(12) 0.36915(8) 0.09210(9) 0.0218(3) Uani 1 1 d .
C37 C 0.45974(14) 0.31581(10) 0.11164(12) 0.0320(4) Uani 1 1 d .
H37 H 0.4515 0.2832 0.1464 0.038 Uiso 1 1 calc R
C38 C 0.53609(14) 0.31037(11) 0.08029(13) 0.0382(5) Uani 1 1 d .
H38 H 0.5799 0.2739 0.0935 0.046 Uiso 1 1 calc R
C39 C 0.54834(15) 0.35762(11) 0.03020(12) 0.0389(5) Uani 1 1 d .
H39 H 0.6016 0.3541 0.0099 0.047 Uiso 1 1 calc R
C40 C 0.48390(17) 0.41003(10) 0.00919(13) 0.0410(5) Uani 1 1 d .
H40 H 0.4919 0.4420 -0.0264 0.049 Uiso 1 1 calc R
C41 C 0.40723(15) 0.41606(9) 0.04013(11) 0.0319(4) Uani 1 1 d .
H41 H 0.3629 0.4523 0.0258 0.038 Uiso 1 1 calc R
C42 C -0.28127(19) 0.33637(15) 0.28853(15) 0.0619(7) Uani 1 1 d .
H42A H -0.2764 0.3398 0.2349 0.093 Uiso 1 1 calc R
H42B H -0.3278 0.3695 0.2939 0.093 Uiso 1 1 calc R
H42C H -0.3072 0.2936 0.2944 0.093 Uiso 1 1 calc R
C43 C -0.17817(16) 0.34580(10) 0.35313(14) 0.0394(5) Uani 1 1 d .
C44 C -0.1743(2) 0.34691(12) 0.43806(14) 0.0526(6) Uani 1 1 d .
H44A H -0.1895 0.3038 0.4532 0.079 Uiso 1 1 calc R
H44B H -0.2248 0.3776 0.4423 0.079 Uiso 1 1 calc R
H44C H -0.1062 0.3601 0.4747 0.079 Uiso 1 1 calc R

loop_
_atom_site_aniso_label
_atom_site_aniso_U_11
_atom_site_aniso_U_22
_atom_site_aniso_U_33
_atom_site_aniso_U_23
_atom_site_aniso_U_13
_atom_site_aniso_U_12
Yb1 0.01369(3) 0.01613(3) 0.01503(3) 0.00081(2) 0.00625(2) -0.00072(2)
P1 0.01411(17) 0.01985(18) 0.01820(18) 0.00147(15) 0.00717(14) 0.00160(14)
P2 0.01961(18) 0.01801(18) 0.01610(17) -0.00074(14) 0.00801(14) -0.00132(14)
O1 0.0143(5) 0.0188(5) 0.0185(5) 0.0003(4) 0.0071(4) -0.0023(4)
O2 0.0169(5) 0.0239(6) 0.0191(5) 0.0031(4) 0.0086(4) 0.0017(4)
O3 0.0221(5) 0.0185(5) 0.0173(5) 0.0005(4) 0.0065(4) -0.0009(4)
O4 0.0220(6) 0.0389(7) 0.0270(6) 0.0027(5) 0.0138(5) 0.0075(5)
O5 0.0544(8) 0.0225(6) 0.0284(7) -0.0042(5) 0.0172(6) -0.0007(6)
O6 0.0227(6) 0.0395(7) 0.0275(6) -0.0066(5) 0.0091(5) 0.0001(5)
O7 0.0241(6) 0.0342(7) 0.0254(6) -0.0041(5) 0.0105(5) -0.0077(5)
O8 0.0350(7) 0.0413(8) 0.0391(8) -0.0223(6) 0.0061(6) -0.0074(6)
O9 0.0218(5) 0.0269(6) 0.0270(6) 0.0038(5) 0.0111(5) 0.0019(5)
O10 0.0253(6) 0.0267(6) 0.0266(6) 0.0024(5) 0.0148(5) -0.0009(5)
O11 0.0282(7) 0.0562(10) 0.0731(11) 0.0070(8) 0.0336(7) 0.0097(7)
O12 0.0273(6) 0.0241(6) 0.0214(6) 0.0026(5) 0.0061(5) -0.0018(5)
O13 0.0289(6) 0.0226(6) 0.0268(6) 0.0016(5) 0.0056(5) -0.0031(5)
O14 0.0400(8) 0.0328(8) 0.0456(8) 0.0237(6) 0.0021(6) -0.0013(6)
O15 0.0541(11) 0.0911(16) 0.0991(16) 0.0048(13) 0.0497(11) -0.0106(10)
N1 0.0157(6) 0.0169(6) 0.0154(6) 0.0025(5) 0.0066(5) -0.0004(5)
N2 0.0240(7) 0.0341(8) 0.0183(6) 0.0039(6) 0.0109(5) 0.0060(6)
N3 0.0336(8) 0.0184(7) 0.0280(7) 0.0035(6) 0.0154(6) 0.0058(6)
N4 0.0238(7) 0.0210(7) 0.0232(7) -0.0009(6) 0.0053(5) 0.0013(5)
N5 0.0205(7) 0.0289(8) 0.0324(8) -0.0027(6) 0.0145(6) -0.0005(6)
N6 0.0185(6) 0.0252(7) 0.0300(7) 0.0078(6) 0.0077(6) -0.0004(5)
C1 0.0208(7) 0.0168(7) 0.0159(7) 0.0023(6) 0.0077(6) 0.0007(6)
C2 0.0265(8) 0.0197(8) 0.0241(8) 0.0001(6) 0.0111(6) -0.0034(6)
C3 0.0225(8) 0.0247(8) 0.0272(8) 0.0019(7) 0.0104(7) -0.0059(6)
C4 0.0190(7) 0.0255(8) 0.0227(7) 0.0023(6) 0.0104(6) 0.0000(6)
C5 0.0168(7) 0.0208(7) 0.0164(7) 0.0029(6) 0.0072(6) 0.0021(6)
C6 0.0162(7) 0.0201(7) 0.0166(7) 0.0014(6) 0.0070(5) 0.0024(6)
C7 0.0220(7) 0.0210(8) 0.0212(7) 0.0001(6) 0.0113(6) 0.0006(6)
C8 0.0226(8) 0.0422(11) 0.0214(8) 0.0068(7) 0.0076(6) 0.0086(7)
C9 0.0291(9) 0.0589(14) 0.0266(9) 0.0002(9) 0.0060(7) -0.0042(9)
C10 0.0397(10) 0.0542(13) 0.0237(9) 0.0106(8) 0.0199(8) 0.0130(9)
C11 0.0731(18) 0.0617(17) 0.0795(19) 0.0330(14) 0.0571(16) 0.0146(14)
C12 0.0148(7) 0.0227(8) 0.0238(7) 0.0023(6) 0.0055(6) 0.0022(6)
C13 0.0186(8) 0.0370(10) 0.0307(9) 0.0028(8) 0.0111(7) 0.0017(7)
C14 0.0171(8) 0.0408(11) 0.0465(11) 0.0072(9) 0.0102(8) -0.0017(7)
C15 0.0217(8) 0.0381(11) 0.0415(11) 0.0029(9) -0.0022(8) -0.0050(7)
C16 0.0340(10) 0.0404(11) 0.0262(9) 0.0015(8) 0.0012(8) -0.0058(8)
C17 0.0253(8) 0.0319(9) 0.0233(8) 0.0033(7) 0.0063(7) -0.0023(7)
C18 0.0215(7) 0.0212(8) 0.0225(7) 0.0012(6) 0.0085(6) 0.0046(6)
C19 0.0300(9) 0.0292(10) 0.0678(14) -0.0120(10) 0.0246(10) -0.0024(8)
C20 0.0372(11) 0.0323(11) 0.0864(18) -0.0210(12) 0.0208(12) -0.0059(9)
C21 0.0465(12) 0.0314(10) 0.0433(11) -0.0093(9) 0.0094(9) 0.0134(9)
C22 0.0477(11) 0.0357(11) 0.0373(10) 0.0058(8) 0.0247(9) 0.0191(9)
C23 0.0335(9) 0.0286(9) 0.0418(10) 0.0057(8) 0.0224(8) 0.0083(7)
C24 0.0221(7) 0.0157(7) 0.0189(7) 0.0014(6) 0.0101(6) 0.0015(6)
C25 0.0286(8) 0.0178(7) 0.0278(8) 0.0015(6) 0.0168(7) 0.0023(6)
C26 0.0538(12) 0.0188(9) 0.0407(11) 0.0062(8) 0.0216(9) 0.0094(8)
C27 0.0651(15) 0.0285(11) 0.0628(15) 0.0090(10) 0.0226(12) -0.0073(10)
C28 0.0323(9) 0.0262(9) 0.0256(8) 0.0047(7) 0.0108(7) 0.0085(7)
C29 0.0355(11) 0.0451(13) 0.0509(13) -0.0014(10) 0.0129(10) 0.0014(9)
C30 0.0246(8) 0.0239(8) 0.0195(7) -0.0014(6) 0.0071(6) -0.0057(6)
C31 0.0256(8) 0.0259(9) 0.0265(8) 0.0038(7) 0.0082(7) -0.0022(7)
C32 0.0246(8) 0.0383(11) 0.0371(10) 0.0100(8) 0.0047(8) -0.0066(8)
C33 0.0366(11) 0.0512(13) 0.0378(11) -0.0038(10) 0.0004(9) -0.0185(10)
C34 0.0526(14) 0.0560(15) 0.0432(12) -0.0275(11) 0.0105(11) -0.0176(11)
C35 0.0358(10) 0.0433(12) 0.0362(10) -0.0154(9) 0.0112(8) -0.0052(9)
C36 0.0229(7) 0.0260(8) 0.0186(7) -0.0047(6) 0.0101(6) -0.0035(6)
C37 0.0300(9) 0.0358(10) 0.0338(9) 0.0038(8) 0.0160(8) 0.0043(8)
C38 0.0277(9) 0.0461(12) 0.0444(11) -0.0080(9) 0.0174(8) 0.0035(8)
C39 0.0347(10) 0.0510(13) 0.0411(11) -0.0202(10) 0.0259(9) -0.0147(9)
C40 0.0573(13) 0.0402(11) 0.0405(11) -0.0073(9) 0.0357(10) -0.0145(10)
C41 0.0434(10) 0.0279(9) 0.0317(9) 0.0000(7) 0.0226(8) -0.0008(8)
C42 0.0529(15) 0.081(2) 0.0473(14) 0.0003(13) 0.0128(12) -0.0101(14)
C43 0.0388(11) 0.0334(11) 0.0499(12) 0.0042(9) 0.0209(9) -0.0015(8)
C44 0.0655(16) 0.0459(14) 0.0428(12) -0.0026(10) 0.0156(11) -0.0071(12)

loop_
_atom_type_symbol
_atom_type_description
_atom_type_scat_dispersion_real
_atom_type_scat_dispersion_imag
_atom_type_scat_source
C C 0.0033 0.0016 'International Tables Vol C Tables 4.2.6.8 and 6.1.1.4'
H H 0.0000 0.0000 'International Tables Vol C Tables 4.2.6.8 and 6.1.1.4'
N N 0.0061 0.0033 'International Tables Vol C Tables 4.2.6.8 and 6.1.1.4'
O O 0.0106 0.0060 'International Tables Vol C Tables 4.2.6.8 and 6.1.1.4'
P P 0.1023 0.0942 'International Tables Vol C Tables 4.2.6.8 and 6.1.1.4'
Yb Yb -0.3850 5.5486 'International Tables Vol C Tables 4.2.6.8 and 6.1.1.4'

loop_
_geom_angle_atom_site_label_1
_geom_angle_atom_site_label_2
_geom_angle_atom_site_label_3
_geom_angle
O3 Yb1 O2 89.27(4)
O3 Yb1 O1 77.32(4)
O2 Yb1 O1 80.42(4)
O3 Yb1 O10 84.62(4)
O2 Yb1 O10 150.77(4)
O1 Yb1 O10 125.53(4)
O3 Yb1 O12 74.18(4)
O2 Yb1 O12 77.45(4)
O1 Yb1 O12 143.85(4)
O10 Yb1 O12 73.38(4)
O3 Yb1 O7 149.75(4)
O2 Yb1 O7 74.07(4)
O1 Yb1 O7 75.14(4)
O10 Yb1 O7 121.90(4)
O12 Yb1 O7 124.32(4)
O3 Yb1 O13 127.37(4)
O2 Yb1 O13 80.29(4)
O1 Yb1 O13 148.17(4)
O10 Yb1 O13 80.88(4)
O12 Yb1 O13 53.18(4)
O7 Yb1 O13 75.35(4)
O3 Yb1 O9 77.64(4)
O2 Yb1 O9 152.06(4)
O1 Yb1 O9 72.71(4)
O10 Yb1 O9 53.23(4)
O12 Yb1 O9 121.11(4)
O7 Yb1 O9 105.50(4)
O13 Yb1 O9 127.21(4)
O3 Yb1 O6 146.49(4)
O2 Yb1 O6 123.31(4)
O1 Yb1 O6 98.84(4)
O10 Yb1 O6 70.48(4)
O12 Yb1 O6 117.19(4)
O7 Yb1 O6 51.89(4)
O13 Yb1 O6 71.56(4)
O9 Yb1 O6 69.58(4)
O3 Yb1 N6 100.67(4)
O2 Yb1 N6 77.52(4)
O1 Yb1 N6 157.88(4)
O10 Yb1 N6 75.60(4)
O12 Yb1 N6 26.49(4)
O7 Yb1 N6 100.10(4)
O13 Yb1 N6 26.70(4)
O9 Yb1 N6 128.82(4)
O6 Yb1 N6 94.60(4)
O3 Yb1 N5 81.99(4)
O2 Yb1 N5 171.04(4)
O1 Yb1 N5 99.41(4)
O10 Yb1 N5 26.63(4)
O12 Yb1 N5 98.18(4)
O7 Yb1 N5 114.63(4)
O13 Yb1 N5 103.49(4)
O9 Yb1 N5 26.73(4)
O6 Yb1 N5 65.63(4)
N6 Yb1 N5 102.12(4)
O3 Yb1 N4 162.08(4)
O2 Yb1 N4 98.42(4)
O1 Yb1 N4 87.96(4)
O10 Yb1 N4 95.97(4)
O12 Yb1 N4 123.22(4)
O7 Yb1 N4 26.03(4)
O13 Yb1 N4 70.17(4)
O9 Yb1 N4 88.33(4)
O6 Yb1 N4 25.92(4)
N6 Yb1 N4 96.80(4)
N5 Yb1 N4 90.52(4)
O2 P1 C18 112.36(7)
O2 P1 C12 108.89(7)
C18 P1 C12 111.38(7)
O2 P1 C6 105.04(6)
C18 P1 C6 108.26(7)
C12 P1 C6 110.74(7)
O3 P2 C30 108.27(7)
O3 P2 C36 112.08(7)
C30 P2 C36 109.34(8)
O3 P2 C24 106.39(7)
C30 P2 C24 111.24(7)
C36 P2 C24 109.51(7)
N1 O1 Yb1 125.35(8)
P1 O2 Yb1 145.18(6)
P2 O3 Yb1 140.86(6)
N4 O6 Yb1 94.96(9)
N4 O7 Yb1 97.63(9)
N5 O9 Yb1 94.27(9)
N5 O10 Yb1 96.36(9)
N6 O12 Yb1 96.24(9)
N6 O13 Yb1 94.75(9)
O1 N1 C1 119.26(12)
O1 N1 C5 119.28(12)
C1 N1 C5 121.36(13)
C7 N2 C10 118.92(14)
C7 N2 C8 125.30(13)
C10 N2 C8 115.69(14)
C25 N3 C28 125.42(14)
C25 N3 C26 117.76(15)
C28 N3 C26 116.73(14)
O8 N4 O6 122.80(15)
O8 N4 O7 121.97(15)
O6 N4 O7 115.23(13)
O8 N4 Yb1 175.55(12)
O6 N4 Yb1 59.11(8)
O7 N4 Yb1 56.33(8)
O11 N5 O10 121.99(15)
O11 N5 O9 122.40(16)
O10 N5 O9 115.60(13)
O11 N5 Yb1 174.33(13)
O10 N5 Yb1 57.01(7)
O9 N5 Yb1 58.99(7)
O14 N6 O12 121.97(15)
O14 N6 O13 122.20(15)
O12 N6 O13 115.83(13)
O14 N6 Yb1 179.21(13)
O12 N6 Yb1 57.27(7)
O13 N6 Yb1 58.55(8)
N1 C1 C2 119.18(14)
N1 C1 C24 117.70(13)
C2 C1 C24 123.12(14)
C3 C2 C1 120.55(15)
C4 C3 C2 118.97(15)
C3 C4 C5 120.67(15)
N1 C5 C4 119.22(14)
N1 C5 C6 117.33(13)
C4 C5 C6 123.35(14)
C5 C6 C7 109.28(12)
C5 C6 P1 106.46(10)
C7 C6 P1 118.58(10)
O4 C7 N2 124.06(15)
O4 C7 C6 120.77(14)
N2 C7 C6 115.07(13)
N2 C8 C9 112.27(16)
N2 C10 C11 110.91(18)
C17 C12 C13 119.40(15)
C17 C12 P1 115.73(12)
C13 C12 P1 124.84(13)
C14 C13 C12 119.66(17)
C15 C14 C13 120.60(18)
C16 C15 C14 120.21(17)
C15 C16 C17 119.94(18)
C16 C17 C12 120.18(17)
C19 C18 C23 119.11(16)
C19 C18 P1 119.21(13)
C23 C18 P1 121.64(14)
C18 C19 C20 119.81(19)
C21 C20 C19 120.6(2)
C22 C21 C20 119.87(19)
C21 C22 C23 120.14(18)
C22 C23 C18 120.42(18)
C1 C24 C25 108.98(13)
C1 C24 P2 107.26(10)
C25 C24 P2 114.16(11)
O5 C25 N3 123.59(16)
O5 C25 C24 119.56(15)
N3 C25 C24 116.81(14)
N3 C26 C27 111.24(17)
N3 C28 C29 112.91(16)
C35 C30 C31 119.85(16)
C35 C30 P2 122.23(14)
C31 C30 P2 117.88(13)
C32 C31 C30 119.91(17)
C33 C32 C31 120.11(19)
C32 C33 C34 120.12(18)
C33 C34 C35 120.8(2)
C30 C35 C34 119.2(2)
C41 C36 C37 119.41(16)
C41 C36 P2 115.78(13)
C37 C36 P2 124.80(13)
C38 C37 C36 119.92(18)
C39 C38 C37 120.15(19)
C38 C39 C40 120.49(18)
C39 C40 C41 119.92(19)
C40 C41 C36 120.09(18)
O15 C43 C44 122.4(2)
O15 C43 C42 121.7(2)
C44 C43 C42 115.9(2)

loop_
_geom_bond_atom_site_label_1
_geom_bond_atom_site_label_2
_geom_bond_distance
Yb1 O3 2.2659(11)
Yb1 O2 2.2775(10)
Yb1 O1 2.3029(10)
Yb1 O10 2.3844(11)
Yb1 O12 2.3876(11)
Yb1 O7 2.4118(12)
Yb1 O13 2.4151(12)
Yb1 O9 2.4283(11)
Yb1 O6 2.4742(12)
Yb1 N6 2.8212(14)
Yb1 N5 2.8252(14)
Yb1 N4 2.8723(14)
P1 O2 1.5090(11)
P1 C18 1.7913(17)
P1 C12 1.8006(16)
P1 C6 1.8499(15)
P2 O3 1.5106(11)
P2 C30 1.7975(16)
P2 C36 1.8001(16)
P2 C24 1.8475(15)
O1 N1 1.3308(15)
O4 C7 1.2261(19)
O5 C25 1.228(2)
O6 N4 1.2604(18)
O7 N4 1.2720(18)
O8 N4 1.2169(18)
O9 N5 1.2744(18)
O10 N5 1.2741(19)
O11 N5 1.2130(18)
O12 N6 1.2657(18)
O13 N6 1.2719(18)
O14 N6 1.2191(18)
O15 C43 1.200(3)
N1 C1 1.3632(19)
N1 C5 1.3675(19)
N2 C7 1.344(2)
N2 C10 1.472(2)
N2 C8 1.475(2)
N3 C25 1.338(2)
N3 C28 1.468(2)
N3 C26 1.476(2)
C1 C2 1.390(2)
C1 C24 1.503(2)
C2 C3 1.380(2)
C3 C4 1.377(2)
C4 C5 1.386(2)
C5 C6 1.503(2)
C6 C7 1.530(2)
C8 C9 1.514(3)
C10 C11 1.513(3)
C12 C17 1.396(2)
C12 C13 1.397(2)
C13 C14 1.386(2)
C14 C15 1.380(3)
C15 C16 1.380(3)
C16 C17 1.389(2)
C18 C19 1.386(3)
C18 C23 1.395(2)
C19 C20 1.389(3)
C20 C21 1.378(3)
C21 C22 1.375(3)
C22 C23 1.382(3)
C24 C25 1.532(2)
C26 C27 1.514(3)
C28 C29 1.512(3)
C30 C35 1.387(3)
C30 C31 1.393(2)
C31 C32 1.390(2)
C32 C33 1.372(3)
C33 C34 1.376(3)
C34 C35 1.391(3)
C36 C41 1.391(2)
C36 C37 1.392(2)
C37 C38 1.389(3)
C38 C39 1.375(3)
C39 C40 1.377(3)
C40 C41 1.390(3)
C42 C43 1.496(3)
C43 C44 1.485(3)

loop_
_geom_torsion_atom_site_label_1
_geom_torsion_atom_site_label_2
_geom_torsion_atom_site_label_3
_geom_torsion_atom_site_label_4
_geom_torsion
O3 Yb1 O1 N1 -45.64(10)
O2 Yb1 O1 N1 45.77(10)
O10 Yb1 O1 N1 -119.46(10)
O12 Yb1 O1 N1 -7.04(14)
O7 Yb1 O1 N1 121.70(11)
O13 Yb1 O1 N1 99.16(12)
O9 Yb1 O1 N1 -126.45(11)
O6 Yb1 O1 N1 168.27(10)
N6 Yb1 O1 N1 41.52(17)
N5 Yb1 O1 N1 -125.15(10)
N4 Yb1 O1 N1 144.66(10)
C18 P1 O2 Yb1 101.32(13)
C12 P1 O2 Yb1 -134.80(12)
C6 P1 O2 Yb1 -16.15(14)
O3 Yb1 O2 P1 109.77(12)
O1 Yb1 O2 P1 32.51(12)
O10 Yb1 O2 P1 -172.63(9)
O12 Yb1 O2 P1 -176.27(13)
O7 Yb1 O2 P1 -44.65(12)
O13 Yb1 O2 P1 -122.06(13)
O9 Yb1 O2 P1 48.52(17)
O6 Yb1 O2 P1 -61.83(14)
N6 Yb1 O2 P1 -149.13(13)
N4 Yb1 O2 P1 -53.97(13)
C30 P2 O3 Yb1 162.50(10)
C36 P2 O3 Yb1 -76.82(12)
C24 P2 O3 Yb1 42.84(12)
O2 Yb1 O3 P2 -131.37(11)
O1 Yb1 O3 P2 -51.02(10)
O10 Yb1 O3 P2 77.26(11)
O12 Yb1 O3 P2 151.47(11)
O7 Yb1 O3 P2 -75.89(14)
O13 Yb1 O3 P2 151.46(9)
O9 Yb1 O3 P2 23.76(10)
O6 Yb1 O3 P2 35.86(15)
N6 Yb1 O3 P2 151.48(10)
N5 Yb1 O3 P2 50.57(11)
N4 Yb1 O3 P2 -15.5(2)
O3 Yb1 O6 N4 -146.64(9)
O2 Yb1 O6 N4 18.02(11)
O1 Yb1 O6 N4 -66.28(10)
O10 Yb1 O6 N4 169.05(10)
O12 Yb1 O6 N4 110.61(9)
O7 Yb1 O6 N4 -3.13(8)
O13 Yb1 O6 N4 82.43(10)
O9 Yb1 O6 N4 -134.02(10)
N6 Yb1 O6 N4 96.11(10)
N5 Yb1 O6 N4 -162.67(11)
O3 Yb1 O7 N4 142.45(9)
O2 Yb1 O7 N4 -158.60(10)
O1 Yb1 O7 N4 117.33(10)
O10 Yb1 O7 N4 -5.56(11)
O12 Yb1 O7 N4 -96.53(10)
O13 Yb1 O7 N4 -74.72(9)
O9 Yb1 O7 N4 50.45(10)
O6 Yb1 O7 N4 3.12(8)
N6 Yb1 O7 N4 -84.80(9)
N5 Yb1 O7 N4 23.64(10)
O3 Yb1 O9 N5 96.77(9)
O2 Yb1 O9 N5 160.60(9)
O1 Yb1 O9 N5 177.15(10)
O10 Yb1 O9 N5 4.25(8)
O12 Yb1 O9 N5 34.03(10)
O7 Yb1 O9 N5 -114.26(9)
O13 Yb1 O9 N5 -31.09(11)
O6 Yb1 O9 N5 -76.14(9)
N6 Yb1 O9 N5 2.93(11)
N4 Yb1 O9 N5 -94.47(9)
O3 Yb1 O10 N5 -82.85(9)
O2 Yb1 O10 N5 -161.63(9)
O1 Yb1 O10 N5 -12.61(11)
O12 Yb1 O10 N5 -157.92(10)
O7 Yb1 O10 N5 81.60(10)
O13 Yb1 O10 N5 147.91(10)
O9 Yb1 O10 N5 -4.27(8)
O6 Yb1 O10 N5 74.36(9)
N6 Yb1 O10 N5 174.67(10)
N4 Yb1 O10 N5 79.15(9)
O3 Yb1 O12 N6 180.00(10)
O2 Yb1 O12 N6 87.16(9)
O1 Yb1 O12 N6 140.74(9)
O10 Yb1 O12 N6 -90.98(9)
O7 Yb1 O12 N6 26.66(11)
O13 Yb1 O12 N6 -0.01(8)
O9 Yb1 O12 N6 -115.52(9)
O6 Yb1 O12 N6 -34.04(10)
N5 Yb1 O12 N6 -100.78(9)
N4 Yb1 O12 N6 -4.76(11)
O3 Yb1 O13 N6 0.02(11)
O2 Yb1 O13 N6 -81.52(9)
O1 Yb1 O13 N6 -134.94(9)
O10 Yb1 O13 N6 76.02(9)
O12 Yb1 O13 N6 0.01(8)
O7 Yb1 O13 N6 -157.46(10)
O9 Yb1 O13 N6 104.01(9)
O6 Yb1 O13 N6 148.36(10)
N5 Yb1 O13 N6 90.19(9)
N4 Yb1 O13 N6 175.79(10)
Yb1 O1 N1 C1 92.06(14)
Yb1 O1 N1 C5 -91.53(14)
Yb1 O6 N4 O8 -175.27(15)
Yb1 O6 N4 O7 5.17(14)
Yb1 O7 N4 O8 175.10(14)
Yb1 O7 N4 O6 -5.34(14)
O3 Yb1 N4 O6 80.60(16)
O2 Yb1 N4 O6 -164.85(9)
O1 Yb1 N4 O6 115.15(10)
O10 Yb1 N4 O6 -10.37(10)
O12 Yb1 N4 O6 -84.39(10)
O7 Yb1 N4 O6 174.37(15)
O13 Yb1 N4 O6 -88.42(10)
O9 Yb1 N4 O6 42.39(10)
N6 Yb1 N4 O6 -86.52(10)
N5 Yb1 N4 O6 15.75(10)
O3 Yb1 N4 O7 -93.77(15)
O2 Yb1 N4 O7 20.78(10)
O1 Yb1 N4 O7 -59.23(9)
O10 Yb1 N4 O7 175.26(9)
O12 Yb1 N4 O7 101.24(10)
O13 Yb1 N4 O7 97.20(10)
O9 Yb1 N4 O7 -131.98(9)
O6 Yb1 N4 O7 -174.37(15)
N6 Yb1 N4 O7 99.11(9)
N5 Yb1 N4 O7 -158.63(10)
Yb1 O10 N5 O11 -173.38(15)
Yb1 O10 N5 O9 7.24(14)
Yb1 O9 N5 O11 173.54(16)
Yb1 O9 N5 O10 -7.08(14)
O3 Yb1 N5 O10 93.98(9)
O1 Yb1 N5 O10 169.62(9)
O12 Yb1 N5 O10 21.34(10)
O7 Yb1 N5 O10 -112.49(9)
O13 Yb1 N5 O10 -32.64(10)
O9 Yb1 N5 O10 172.38(15)
O6 Yb1 N5 O10 -94.87(10)
N6 Yb1 N5 O10 -5.28(10)
N4 Yb1 N5 O10 -102.36(9)
O3 Yb1 N5 O9 -78.40(9)
O1 Yb1 N5 O9 -2.76(9)
O10 Yb1 N5 O9 -172.38(15)
O12 Yb1 N5 O9 -151.05(9)
O7 Yb1 N5 O9 75.12(10)
O13 Yb1 N5 O9 154.98(9)
O6 Yb1 N5 O9 92.74(9)
N6 Yb1 N5 O9 -177.67(9)
N4 Yb1 N5 O9 85.26(9)
Yb1 O12 N6 O14 179.74(14)
Yb1 O12 N6 O13 0.02(14)
Yb1 O13 N6 O14 -179.73(14)
Yb1 O13 N6 O12 -0.02(14)
O6 Yb1 N6 O14 133(9)
O3 Yb1 N6 O12 0.00(10)
O2 Yb1 N6 O12 -86.85(9)
O1 Yb1 N6 O12 -82.56(14)
O10 Yb1 N6 O12 81.55(9)
O7 Yb1 N6 O12 -157.89(9)
O13 Yb1 N6 O12 179.98(15)
O9 Yb1 N6 O12 82.65(10)
O6 Yb1 N6 O12 150.03(9)
N5 Yb1 N6 O12 83.99(9)
N4 Yb1 N6 O12 175.99(9)
O3 Yb1 N6 O13 -179.98(9)
O2 Yb1 N6 O13 93.18(9)
O1 Yb1 N6 O13 97.46(13)
O10 Yb1 N6 O13 -98.43(9)
O12 Yb1 N6 O13 -179.98(15)
O7 Yb1 N6 O13 22.13(9)
O9 Yb1 N6 O13 -97.33(10)
O6 Yb1 N6 O13 -29.95(9)
N5 Yb1 N6 O13 -95.98(9)
N4 Yb1 N6 O13 -3.98(9)
O1 N1 C1 C2 176.00(13)
C5 N1 C1 C2 -0.3(2)
O1 N1 C1 C24 -3.95(19)
C5 N1 C1 C24 179.72(13)
N1 C1 C2 C3 -1.5(2)
C24 C1 C2 C3 178.40(15)
C1 C2 C3 C4 1.6(2)
C2 C3 C4 C5 0.2(2)
O1 N1 C5 C4 -174.24(13)
C1 N1 C5 C4 2.1(2)
O1 N1 C5 C6 9.32(19)
C1 N1 C5 C6 -174.35(13)
C3 C4 C5 N1 -2.0(2)
C3 C4 C5 C6 174.20(14)
N1 C5 C6 C7 -144.72(13)
C4 C5 C6 C7 39.00(19)
N1 C5 C6 P1 86.09(14)
C4 C5 C6 P1 -90.19(15)
O2 P1 C6 C5 -69.23(11)
C18 P1 C6 C5 170.54(10)
C12 P1 C6 C5 48.17(12)
O2 P1 C6 C7 167.19(11)
C18 P1 C6 C7 46.96(14)
C12 P1 C6 C7 -75.41(13)
C10 N2 C7 O4 5.3(3)
C8 N2 C7 O4 -178.25(17)
C10 N2 C7 C6 -171.04(16)
C8 N2 C7 C6 5.4(2)
C5 C6 C7 O4 -95.98(18)
P1 C6 C7 O4 26.2(2)
C5 C6 C7 N2 80.52(17)
P1 C6 C7 N2 -157.31(12)
C7 N2 C8 C9 90.0(2)
C10 N2 C8 C9 -93.44(19)
C7 N2 C10 C11 97.7(2)
C8 N2 C10 C11 -79.0(2)
O2 P1 C12 C17 -11.66(15)
C18 P1 C12 C17 112.79(14)
C6 P1 C12 C17 -126.67(13)
O2 P1 C12 C13 166.49(14)
C18 P1 C12 C13 -69.06(16)
C6 P1 C12 C13 51.47(17)
C17 C12 C13 C14 0.8(3)
P1 C12 C13 C14 -177.31(14)
C12 C13 C14 C15 -0.5(3)
C13 C14 C15 C16 -0.5(3)
C14 C15 C16 C17 1.3(3)
C15 C16 C17 C12 -1.0(3)
C13 C12 C17 C16 0.0(3)
P1 C12 C17 C16 178.21(15)
O2 P1 C18 C19 -21.71(18)
C12 P1 C18 C19 -144.19(16)
C6 P1 C18 C19 93.83(16)
O2 P1 C18 C23 160.77(14)
C12 P1 C18 C23 38.29(17)
C6 P1 C18 C23 -83.69(15)
C23 C18 C19 C20 2.3(3)
P1 C18 C19 C20 -175.30(19)
C18 C19 C20 C21 -0.3(4)
C19 C20 C21 C22 -1.4(4)
C20 C21 C22 C23 1.1(3)
C21 C22 C23 C18 1.0(3)
C19 C18 C23 C22 -2.7(3)
P1 C18 C23 C22 174.87(14)
N1 C1 C24 C25 151.39(13)
C2 C1 C24 C25 -28.6(2)
N1 C1 C24 P2 -84.55(14)
C2 C1 C24 P2 95.51(15)
O3 P2 C24 C1 54.35(12)
C30 P2 C24 C1 -63.36(12)
C36 P2 C24 C1 175.67(10)
O3 P2 C24 C25 175.18(11)
C30 P2 C24 C25 57.47(13)
C36 P2 C24 C25 -63.50(13)
C28 N3 C25 O5 -177.50(17)
C26 N3 C25 O5 -1.3(3)
C28 N3 C25 C24 0.2(2)
C26 N3 C25 C24 176.41(15)
C1 C24 C25 O5 100.69(17)
P2 C24 C25 O5 -19.2(2)
C1 C24 C25 N3 -77.13(17)
P2 C24 C25 N3 163.00(12)
C25 N3 C26 C27 -87.4(2)
C28 N3 C26 C27 89.1(2)
C25 N3 C28 C29 -95.0(2)
C26 N3 C28 C29 88.8(2)
O3 P2 C30 C35 148.41(16)
C36 P2 C30 C35 26.04(18)
C24 P2 C30 C35 -95.03(17)
O3 P2 C30 C31 -29.54(15)
C36 P2 C30 C31 -151.90(13)
C24 P2 C30 C31 87.02(14)
C35 C30 C31 C32 -0.4(3)
P2 C30 C31 C32 177.56(13)
C30 C31 C32 C33 -0.2(3)
C31 C32 C33 C34 1.1(3)
C32 C33 C34 C35 -1.4(4)
C31 C30 C35 C34 0.1(3)
P2 C30 C35 C34 -177.77(18)
C33 C34 C35 C30 0.8(4)
O3 P2 C36 C41 -32.51(15)
C30 P2 C36 C41 87.55(14)
C24 P2 C36 C41 -150.33(13)
O3 P2 C36 C37 148.52(14)
C30 P2 C36 C37 -91.41(16)
C24 P2 C36 C37 30.71(17)
C41 C36 C37 C38 1.0(3)
P2 C36 C37 C38 179.94(14)
C36 C37 C38 C39 0.2(3)
C37 C38 C39 C40 -1.4(3)
C38 C39 C40 C41 1.4(3)
C39 C40 C41 C36 -0.2(3)
C37 C36 C41 C40 -1.0(3)
P2 C36 C41 C40 179.97(15)
